data_1534092
loop_
_publ_author_name
'von Schnering, H.G.'
'Kolloch, B.'
'Kolodziejczyk, A.'

_publ_section_title
;
 Structure of ternary copper(II) and chromium(II) fluorides
;
_journal_name_full 'Angewandte Chemie (German Edition)'
_journal_page_first 440
_journal_page_last 440
_journal_volume 83
_journal_year 1971
_chemical_formula_sum 'Ba Cu F4'
_space_group_IT_number 36
_symmetry_space_group_name_Hall 'C 2c -2'
_symmetry_space_group_name_H-M 'C m c 21'
_cell_angle_alpha 90
_cell_angle_beta 90
_cell_angle_gamma 90
_cell_formula_units_Z 4
_cell_length_a 4.476
_cell_length_b 13.972
_cell_length_c 5.551
_cell_volume 347.152
_citation_journal_id_ASTM ANCEAD
_cod_data_source_file vonSchnering_ANCEAD_1971_1551.cif
_cod_data_source_block Ba1Cu1F4
_cod_original_cell_volume 347.1522
_cod_original_formula_sum 'Ba1 Cu1 F4'
_cod_database_code 1534092

loop_
_symmetry_equiv_pos_as_xyz
x,y,z
-x,-y,z+1/2
-x,y,z
x,-y,z+1/2
x+1/2,y+1/2,z
-x+1/2,-y+1/2,z+1/2
-x+1/2,y+1/2,z
x+1/2,-y+1/2,z+1/2

loop_
_atom_site_label
_atom_site_type_symbol
_atom_site_fract_x
_atom_site_fract_y
_atom_site_fract_z
_atom_site_occupancy
_atom_site_U_iso_or_equiv
F4 F-1 0 0.9321 0.035 1 0.0
F1 F-1 0 0.4812 0.3365 1 0.0
F2 F-1 0 0.302 0.2427 1 0.0
F3 F-1 0 0.3291 -0.245 1 0.0
Ba1 Ba+2 0 0.137 0 1 0.0
Cu1 Cu+2 0 0.4074 0.0239 1 0.0
